data_4086488
loop_
_publ_author_name
'Cook, Timothy D.'
'Natoli, Sean N.'
'Fanwick, Phillip E.'
'Ren, Tong'

_publ_section_title
;
 CoIII(cyclam) Oligoynyls: Monomeric Oligoynyl Complexes and Dimeric
 Complexes with an Oligoyn-diyl Bridge
;
_journal_name_full Organometallics
_journal_paper_doi 10.1021/acs.organomet.6b00219
_journal_year 2016
_chemical_formula_moiety 'C28 H48 Cl2 Co2 N8, 5(C H4 O), 2(Cl)'
_chemical_formula_sum 'C33 H68 Cl4 Co2 N8 O5'
_chemical_formula_weight 916.61
_space_group_crystal_system triclinic
_space_group_IT_number 2
_space_group_name_Hall '-P 1'
_space_group_name_H-M_alt 'P -1'
_symmetry_space_group_name_Hall '-P 1'
_symmetry_space_group_name_H-M 'P -1'
_atom_sites_solution_hydrogens mixed
_atom_sites_solution_primary direct
_atom_sites_solution_secondary difmap
_audit_creation_method SHELXL-2014/7
_cell_angle_alpha 96.647(18)
_cell_angle_beta 91.394(17)
_cell_angle_gamma 108.290(19)
_cell_formula_units_Z 2
_cell_length_a 9.844(3)
_cell_length_b 15.481(4)
_cell_length_c 15.963(4)
_cell_measurement_reflns_used 51189
_cell_measurement_temperature 200(2)
_cell_measurement_theta_max 54.238
_cell_measurement_theta_min 2.793
_cell_volume 2289.5(11)
_computing_cell_refinement 'HKL3000 (Otwinowski & Minor, 1997)'
_computing_data_collection 'Crystal Clear (Rigaku 2001)'
_computing_data_reduction 'HKL3000 (Otwinowski & Minor, 1997)'
_computing_structure_refinement
;  
SHELXL-2014/7 (Sheldrick, 2014), 
SHELXLE Rev714 (H\"ubschle et al., 2011)
;
_computing_structure_solution 'SHELXS-97 (Sheldrick, 2008)'
_diffrn_ambient_temperature 200(2)
_diffrn_measured_fraction_theta_full 0.941
_diffrn_measured_fraction_theta_max 0.938
_diffrn_measurement_device_type 'Rigaku Rapid II curved image plate diffractometer'
_diffrn_measurement_method 'omega scans'
_diffrn_radiation_monochromator 'laterally graded multilayer (Goebel) mirror'
_diffrn_radiation_type CuK\a
_diffrn_radiation_wavelength 1.54178
_diffrn_reflns_av_R_equivalents 0.192
_diffrn_reflns_av_unetI/netI 0.0308
_diffrn_reflns_Laue_measured_fraction_full 0.941
_diffrn_reflns_Laue_measured_fraction_max 0.938
_diffrn_reflns_limit_h_max 0
_diffrn_reflns_limit_h_min -11
_diffrn_reflns_limit_k_max 18
_diffrn_reflns_limit_k_min -17
_diffrn_reflns_limit_l_max 19
_diffrn_reflns_limit_l_min -19
_diffrn_reflns_number 51189
_diffrn_reflns_point_group_measured_fraction_full 0.941
_diffrn_reflns_point_group_measured_fraction_max 0.938
_diffrn_reflns_theta_full 67.679
_diffrn_reflns_theta_max 67.973
_diffrn_reflns_theta_min 4.383
_diffrn_source 'microfocus X-ray tube'
_exptl_absorpt_coefficient_mu 8.182
_exptl_absorpt_correction_T_max 0.566
_exptl_absorpt_correction_T_min 0.143
_exptl_absorpt_correction_type multi-scan
_exptl_absorpt_process_details 'SCALEPACK (Otwinowski & Minor, 1997)'
_exptl_crystal_colour orange
_exptl_crystal_density_diffrn 1.330
_exptl_crystal_description plate
_exptl_crystal_F_000 968
_exptl_crystal_size_max 0.200
_exptl_crystal_size_mid 0.180
_exptl_crystal_size_min 0.040
_refine_diff_density_max 1.270
_refine_diff_density_min -0.559
_refine_diff_density_rms 0.118
_refine_ls_extinction_method none
_refine_ls_goodness_of_fit_ref 1.041
_refine_ls_hydrogen_treatment constr
_refine_ls_matrix_type full
_refine_ls_number_parameters 499
_refine_ls_number_reflns 7823
_refine_ls_number_restraints 37
_refine_ls_restrained_S_all 1.040
_refine_ls_R_factor_all 0.1484
_refine_ls_R_factor_gt 0.1084
_refine_ls_shift/su_max 0.000
_refine_ls_shift/su_mean 0.000
_refine_ls_structure_factor_coef Fsqd
_refine_ls_weighting_details 'w=1/[\s^2^(Fo^2^)+(0.1710P)^2^+10.4844P] where P=(Fo^2^+2Fc^2^)/3'
_refine_ls_weighting_scheme calc
_refine_ls_wR_factor_gt 0.2906
_refine_ls_wR_factor_ref 0.3340
_reflns_Friedel_coverage 0.000
_reflns_number_gt 5243
_reflns_number_total 7823
_reflns_threshold_expression 'I > 2\s(I)'
_cod_data_source_file om6b00219_si_003.cif
_cod_data_source_block tc253b_MZ
_cod_original_cell_volume 2289.7(11)
_cod_database_code 4086488
_shelx_shelxl_version_number 2014/7
_shelx_space_group_comment
;
The symmetry employed for this shelxl refinement is uniquely defined
by the following loop, which should always be used as a source of
symmetry information in preference to the above space-group names.
They are only intended as comments.
;
_shelx_estimated_absorpt_t_min 0.291
_shelx_estimated_absorpt_t_max 0.736

loop_
_space_group_symop_operation_xyz
'x, y, z'
'-x, -y, -z'

loop_
_atom_site_label
_atom_site_type_symbol
_atom_site_fract_x
_atom_site_fract_y
_atom_site_fract_z
_atom_site_U_iso_or_equiv
_atom_site_adp_type
_atom_site_occupancy
_atom_site_site_symmetry_order
_atom_site_calc_flag
_atom_site_refinement_flags_posn
_atom_site_refinement_flags_adp
_atom_site_refinement_flags_occupancy
_atom_site_disorder_assembly
_atom_site_disorder_group
Co1 Co 0.39811(15) 0.17109(8) 0.46760(8) 0.0564(4) Uani 1 1 d . . . . .
Co2 Co 0.72785(15) 0.82729(8) 0.02789(8) 0.0566(4) Uani 1 1 d . . . . .
Cl1 Cl 0.3439(2) 0.04777(13) 0.54514(14) 0.0649(6) Uani 1 1 d . . . . .
Cl2 Cl 0.7915(2) 0.95330(13) -0.04573(14) 0.0662(6) Uani 1 1 d . . . . .
Cl3 Cl 0.4004(4) 0.8135(2) 0.25724(17) 0.0997(9) Uani 1 1 d . . . . .
Cl4 Cl 0.0765(4) 0.1755(2) 0.23613(19) 0.1085(10) Uani 1 1 d D . . . .
C31 C 0.014(2) 0.7013(15) 0.2824(12) 0.156(7) Uani 1 1 d D . . . .
H31A H 0.0106 0.6732 0.3346 0.234 Uiso 1 1 calc R U . . .
H31B H 0.0629 0.6727 0.2404 0.234 Uiso 1 1 calc R U . . .
H31C H -0.0843 0.6920 0.2603 0.234 Uiso 1 1 calc R U . . .
O1 O 0.0861(17) 0.7931(11) 0.2990(10) 0.167(5) Uani 1 1 d D . . . .
H1 H 0.1690 0.8038 0.2818 0.251 Uiso 1 1 calc R U . . .
C32 C 0.225(3) 0.561(2) 0.1877(19) 0.33(3) Uani 1 1 d D . . . .
H32A H 0.1304 0.5347 0.2097 0.494 Uiso 1 1 calc R U . . .
H32B H 0.2981 0.5816 0.2347 0.494 Uiso 1 1 calc R U . . .
H32C H 0.2455 0.5138 0.1483 0.494 Uiso 1 1 calc R U . . .
O2 O 0.225(4) 0.633(2) 0.147(2) 0.37(2) Uani 1 1 d D . . . .
H2 H 0.2683 0.6817 0.1780 0.548 Uiso 1 1 d R U . . .
C33 C 0.222(3) 0.4583(11) 0.492(3) 0.33(2) Uani 1 1 d D . . . .
H33A H 0.2088 0.4860 0.4416 0.501 Uiso 1 1 calc R U . . .
H33B H 0.3247 0.4679 0.5033 0.501 Uiso 1 1 calc R U . . .
H33C H 0.1860 0.4871 0.5406 0.501 Uiso 1 1 calc R U . . .
O3 O 0.1506(14) 0.3679(7) 0.4793(10) 0.177(6) Uani 1 1 d D . . . .
H3 H 0.1343 0.3503 0.4272 0.266 Uiso 1 1 calc DR U . . .
C34 C 0.221(4) 0.5410(12) -0.0475(19) 0.30(2) Uani 1 1 d D . . . .
H34A H 0.1308 0.5148 -0.0212 0.455 Uiso 1 1 d R U . . .
H34B H 0.2865 0.5067 -0.0367 0.455 Uiso 1 1 d R U . . .
H34C H 0.2017 0.5371 -0.1086 0.455 Uiso 1 1 d R U . . .
O4 O 0.2810(15) 0.6287(8) -0.0127(10) 0.188(6) Uani 1 1 d D . . . .
H4 H 0.2921 0.6309 0.0400 0.282 Uiso 1 1 calc DR U . . .
C35A C -0.095(4) 0.356(3) 0.281(2) 0.203(11) Uani 0.609(17) 1 d D U P A 1
H35A H -0.0564 0.3852 0.2312 0.304 Uiso 0.609(17) 1 calc R U P A 1
H35B H -0.1300 0.3990 0.3179 0.304 Uiso 0.609(17) 1 calc R U P A 1
H35C H -0.1752 0.3002 0.2624 0.304 Uiso 0.609(17) 1 calc R U P A 1
O5A O 0.008(3) 0.3357(19) 0.3231(17) 0.216(10) Uani 0.609(17) 1 d D U P A 1
H5A H 0.0026 0.2809 0.3073 0.325 Uiso 0.609(17) 1 calc DR U P A 1
C35B C -0.179(7) 0.301(3) 0.221(4) 0.187(12) Uani 0.391(17) 1 d D U P A 2
H35D H -0.1088 0.3265 0.2693 0.280 Uiso 0.391(17) 1 d R U P A 2
H35E H -0.2694 0.3123 0.2348 0.280 Uiso 0.391(17) 1 d R U P A 2
H35F H -0.1427 0.3304 0.1715 0.280 Uiso 0.391(17) 1 d R U P A 2
O5B O -0.201(5) 0.210(3) 0.204(2) 0.198(12) Uani 0.391(17) 1 d D U P A 2
H5B H -0.1332 0.1972 0.2267 0.298 Uiso 0.391(17) 1 calc DR U P A 2
N11 N 0.5404(8) 0.2420(4) 0.5592(5) 0.0634(18) Uani 1 1 d . . . . .
H11 H 0.5415 0.1984 0.6007 0.076 Uiso 1 1 calc R U . . .
N12 N 0.5330(8) 0.1189(5) 0.4078(5) 0.0626(18) Uani 1 1 d . . . . .
H12 H 0.5336 0.0652 0.4370 0.075 Uiso 1 1 calc R U . . .
N13 N 0.2533(8) 0.1007(5) 0.3760(5) 0.0643(18) Uani 1 1 d . . . . .
H13 H 0.2455 0.1454 0.3370 0.077 Uiso 1 1 calc R U . . .
N14 N 0.2604(8) 0.2215(5) 0.5273(5) 0.0644(18) Uani 1 1 d . . . . .
H14 H 0.2519 0.2723 0.4963 0.077 Uiso 1 1 calc R U . . .
N21 N 0.9154(8) 0.8785(5) 0.0900(5) 0.0653(19) Uani 1 1 d . . . . .
H21 H 0.9687 0.9329 0.0623 0.078 Uiso 1 1 calc R U . . .
N22 N 0.7962(8) 0.7591(4) -0.0640(5) 0.0631(18) Uani 1 1 d . . . . .
H22 H 0.8407 0.8044 -0.1033 0.076 Uiso 1 1 calc R U . . .
N23 N 0.5374(8) 0.7770(5) -0.0361(5) 0.0671(19) Uani 1 1 d . . . . .
H23 H 0.4803 0.7242 -0.0076 0.081 Uiso 1 1 calc R U . . .
N24 N 0.6544(9) 0.8942(5) 0.1207(5) 0.0676(19) Uani 1 1 d . . . . .
H24 H 0.6057 0.8484 0.1586 0.081 Uiso 1 1 calc R U . . .
C1 C 0.4490(9) 0.2718(6) 0.4055(6) 0.060(2) Uani 1 1 d . . . . .
C2 C 0.4804(10) 0.3340(5) 0.3645(6) 0.063(2) Uani 1 1 d . . . . .
C3 C 0.5160(11) 0.4048(6) 0.3180(6) 0.069(2) Uani 1 1 d . . . . .
C4 C 0.5480(11) 0.4679(6) 0.2764(6) 0.067(2) Uani 1 1 d . . . . .
C5 C 0.5834(11) 0.5354(6) 0.2259(6) 0.072(2) Uani 1 1 d . . . . .
C6 C 0.6106(10) 0.5955(6) 0.1808(6) 0.069(2) Uani 1 1 d . . . . .
C7 C 0.6470(10) 0.6650(5) 0.1310(6) 0.064(2) Uani 1 1 d . . . . .
C8 C 0.6811(10) 0.7260(6) 0.0884(6) 0.061(2) Uani 1 1 d . . . . .
C11 C 0.6913(10) 0.2838(6) 0.5400(6) 0.070(2) Uani 1 1 d . . . . .
H11A H 0.7496 0.3129 0.5933 0.084 Uiso 1 1 calc R U . . .
H11B H 0.6974 0.3322 0.5036 0.084 Uiso 1 1 calc R U . . .
C12 C 0.7516(11) 0.2143(6) 0.4964(6) 0.071(2) Uani 1 1 d . . . . .
H12A H 0.7369 0.1632 0.5307 0.085 Uiso 1 1 calc R U . . .
H12B H 0.8563 0.2431 0.4936 0.085 Uiso 1 1 calc R U . . .
C13 C 0.6858(11) 0.1750(6) 0.4071(6) 0.071(2) Uani 1 1 d . . . . .
H13A H 0.6934 0.2260 0.3734 0.086 Uiso 1 1 calc R U . . .
H13B H 0.7400 0.1366 0.3798 0.086 Uiso 1 1 calc R U . . .
C14 C 0.4710(11) 0.0797(7) 0.3223(6) 0.074(3) Uani 1 1 d . . . . .
H14A H 0.5155 0.0339 0.2985 0.088 Uiso 1 1 calc R U . . .
H14B H 0.4882 0.1286 0.2852 0.088 Uiso 1 1 calc R U . . .
C15 C 0.3145(11) 0.0353(7) 0.3276(6) 0.076(3) Uani 1 1 d . . . . .
H15A H 0.2976 -0.0203 0.3560 0.091 Uiso 1 1 calc R U . . .
H15B H 0.2670 0.0166 0.2700 0.091 Uiso 1 1 calc R U . . .
C16 C 0.1058(10) 0.0541(6) 0.3991(6) 0.070(2) Uani 1 1 d . . . . .
H16A H 0.1077 0.0056 0.4340 0.084 Uiso 1 1 calc R U . . .
H16B H 0.0447 0.0242 0.3469 0.084 Uiso 1 1 calc R U . . .
C17 C 0.0404(10) 0.1199(7) 0.4476(6) 0.067(2) Uani 1 1 d . . . . .
H17A H 0.0444 0.1703 0.4138 0.081 Uiso 1 1 calc R U . . .
H17B H -0.0619 0.0869 0.4540 0.081 Uiso 1 1 calc R U . . .
C18 C 0.1126(10) 0.1608(7) 0.5338(6) 0.074(3) Uani 1 1 d . . . . .
H18A H 0.0567 0.1963 0.5641 0.088 Uiso 1 1 calc R U . . .
H18B H 0.1150 0.1109 0.5668 0.088 Uiso 1 1 calc R U . . .
C19 C 0.3259(11) 0.2648(6) 0.6122(6) 0.071(2) Uani 1 1 d . . . . .
H19A H 0.3134 0.2178 0.6510 0.086 Uiso 1 1 calc R U . . .
H19B H 0.2798 0.3100 0.6355 0.086 Uiso 1 1 calc R U . . .
C20 C 0.4821(11) 0.3117(6) 0.6034(6) 0.070(2) Uani 1 1 d . . . . .
H20A H 0.4951 0.3636 0.5702 0.084 Uiso 1 1 calc R U . . .
H20B H 0.5326 0.3358 0.6598 0.084 Uiso 1 1 calc R U . . .
C21 C 1.0121(11) 0.8216(7) 0.0920(6) 0.074(3) Uani 1 1 d . . . . .
H21A H 0.9686 0.7693 0.1236 0.089 Uiso 1 1 calc R U . . .
H21B H 1.1048 0.8590 0.1220 0.089 Uiso 1 1 calc R U . . .
C22 C 1.0382(11) 0.7854(6) 0.0030(6) 0.074(3) Uani 1 1 d . . . . .
H22A H 1.0730 0.8377 -0.0298 0.089 Uiso 1 1 calc R U . . .
H22B H 1.1146 0.7567 0.0065 0.089 Uiso 1 1 calc R U . . .
C23 C 0.9062(11) 0.7160(6) -0.0435(7) 0.073(3) Uani 1 1 d . . . . .
H23A H 0.9337 0.6877 -0.0965 0.088 Uiso 1 1 calc R U . . .
H23B H 0.8649 0.6668 -0.0082 0.088 Uiso 1 1 calc R U . . .
C24 C 0.6696(11) 0.6907(6) -0.1125(6) 0.072(3) Uani 1 1 d . . . . .
H24A H 0.6317 0.6369 -0.0819 0.086 Uiso 1 1 calc R U . . .
H24B H 0.6964 0.6695 -0.1687 0.086 Uiso 1 1 calc R U . . .
C25 C 0.5585(12) 0.7379(7) -0.1219(6) 0.079(3) Uani 1 1 d . . . . .
H25A H 0.5919 0.7872 -0.1582 0.095 Uiso 1 1 calc R U . . .
H25B H 0.4674 0.6934 -0.1480 0.095 Uiso 1 1 calc R U . . .
C26 C 0.4477(10) 0.8381(6) -0.0407(6) 0.068(2) Uani 1 1 d . . . . .
H26A H 0.3553 0.8034 -0.0724 0.082 Uiso 1 1 calc R U . . .
H26B H 0.4974 0.8899 -0.0716 0.082 Uiso 1 1 calc R U . . .
C27 C 0.4194(10) 0.8758(6) 0.0487(6) 0.069(2) Uani 1 1 d . . . . .
H27A H 0.3476 0.9079 0.0437 0.083 Uiso 1 1 calc R U . . .
H27B H 0.3779 0.8236 0.0808 0.083 Uiso 1 1 calc R U . . .
C28 C 0.5511(11) 0.9406(6) 0.0977(6) 0.073(3) Uani 1 1 d . . . . .
H28A H 0.5983 0.9898 0.0635 0.088 Uiso 1 1 calc R U . . .
H28B H 0.5225 0.9697 0.1499 0.088 Uiso 1 1 calc R U . . .
C29 C 0.7812(11) 0.9596(7) 0.1697(7) 0.076(3) Uani 1 1 d . . . . .
H29A H 0.7548 0.9782 0.2268 0.091 Uiso 1 1 calc R U . . .
H29B H 0.8175 1.0152 0.1413 0.091 Uiso 1 1 calc R U . . .
C30 C 0.8949(12) 0.9155(7) 0.1766(6) 0.079(3) Uani 1 1 d . . . . .
H30A H 0.9853 0.9612 0.2023 0.095 Uiso 1 1 calc R U . . .
H30B H 0.8651 0.8655 0.2124 0.095 Uiso 1 1 calc R U . . .

loop_
_atom_site_aniso_label
_atom_site_aniso_U_11
_atom_site_aniso_U_22
_atom_site_aniso_U_33
_atom_site_aniso_U_23
_atom_site_aniso_U_13
_atom_site_aniso_U_12
Co1 0.0711(9) 0.0364(6) 0.0598(8) 0.0114(5) 0.0107(6) 0.0122(6)
Co2 0.0693(9) 0.0371(6) 0.0608(8) 0.0120(5) 0.0113(6) 0.0106(6)
Cl1 0.0793(15) 0.0426(10) 0.0735(13) 0.0181(9) 0.0127(10) 0.0160(9)
Cl2 0.0782(15) 0.0460(10) 0.0744(13) 0.0199(9) 0.0155(11) 0.0151(9)
Cl3 0.126(2) 0.098(2) 0.0715(16) 0.0267(14) 0.0144(15) 0.0242(17)
Cl4 0.142(3) 0.116(2) 0.0764(17) 0.0378(16) 0.0239(17) 0.043(2)
C31 0.125(14) 0.20(2) 0.128(14) 0.016(14) 0.011(11) 0.026(14)
O1 0.168(12) 0.182(13) 0.155(11) 0.008(10) 0.015(10) 0.066(10)
C32 0.16(2) 0.49(7) 0.29(4) -0.24(4) -0.06(2) 0.12(4)
O2 0.35(4) 0.34(3) 0.32(3) 0.13(3) -0.03(3) -0.05(3)
C33 0.33(4) 0.059(11) 0.57(6) 0.04(2) -0.09(4) 0.018(16)
O3 0.166(11) 0.091(7) 0.291(17) 0.060(9) 0.007(11) 0.051(7)
C34 0.45(5) 0.085(14) 0.37(5) 0.04(2) 0.16(4) 0.06(2)
O4 0.206(13) 0.093(7) 0.246(16) 0.042(9) 0.073(12) 0.009(8)
C35A 0.26(3) 0.24(2) 0.17(2) 0.057(18) 0.048(18) 0.15(2)
O5A 0.30(3) 0.23(2) 0.18(2) 0.027(16) 0.030(18) 0.18(2)
C35B 0.22(3) 0.25(3) 0.16(2) 0.06(2) 0.044(19) 0.15(2)
O5B 0.22(3) 0.26(3) 0.16(2) 0.06(2) 0.027(19) 0.14(3)
N11 0.075(5) 0.042(3) 0.070(5) 0.007(3) 0.007(4) 0.014(3)
N12 0.076(5) 0.047(4) 0.067(4) 0.012(3) 0.014(4) 0.019(3)
N13 0.078(5) 0.047(4) 0.066(4) 0.009(3) 0.008(4) 0.016(3)
N14 0.075(5) 0.049(4) 0.068(4) 0.010(3) 0.014(4) 0.016(3)
N21 0.074(5) 0.042(3) 0.078(5) 0.011(3) 0.010(4) 0.013(3)
N22 0.073(5) 0.042(3) 0.071(5) 0.008(3) 0.002(4) 0.014(3)
N23 0.076(5) 0.050(4) 0.075(5) 0.010(3) 0.011(4) 0.017(4)
N24 0.081(5) 0.051(4) 0.070(5) 0.013(3) 0.014(4) 0.018(4)
C1 0.059(5) 0.053(5) 0.066(5) 0.001(4) 0.007(4) 0.017(4)
C2 0.081(6) 0.036(4) 0.066(5) 0.012(4) 0.011(4) 0.009(4)
C3 0.088(7) 0.043(4) 0.067(5) 0.014(4) 0.005(5) 0.006(4)
C4 0.080(6) 0.047(4) 0.070(6) 0.009(4) 0.004(5) 0.015(4)
C5 0.088(7) 0.042(4) 0.081(6) 0.018(4) 0.008(5) 0.013(4)
C6 0.073(6) 0.056(5) 0.074(6) 0.010(4) 0.011(5) 0.015(4)
C7 0.086(6) 0.038(4) 0.065(5) 0.017(4) 0.018(4) 0.014(4)
C8 0.067(6) 0.046(4) 0.067(5) -0.002(4) 0.010(4) 0.017(4)
C11 0.074(6) 0.056(5) 0.078(6) 0.012(4) 0.011(5) 0.015(4)
C12 0.069(6) 0.057(5) 0.085(7) 0.013(5) 0.006(5) 0.015(4)
C13 0.084(7) 0.063(5) 0.071(6) 0.015(4) 0.023(5) 0.023(5)
C14 0.098(8) 0.073(6) 0.053(5) 0.002(4) 0.018(5) 0.033(5)
C15 0.087(7) 0.069(6) 0.069(6) -0.006(5) 0.009(5) 0.025(5)
C16 0.072(6) 0.055(5) 0.072(6) 0.010(4) 0.000(5) 0.003(4)
C17 0.053(5) 0.077(6) 0.074(6) 0.020(5) 0.008(4) 0.019(4)
C18 0.069(6) 0.076(6) 0.078(6) 0.023(5) 0.015(5) 0.022(5)
C19 0.081(7) 0.062(5) 0.070(6) -0.002(4) 0.005(5) 0.024(5)
C20 0.090(7) 0.056(5) 0.063(5) -0.004(4) -0.004(5) 0.027(5)
C21 0.083(7) 0.069(6) 0.071(6) 0.018(5) -0.003(5) 0.022(5)
C22 0.080(7) 0.059(5) 0.085(7) 0.019(5) 0.013(5) 0.023(5)
C23 0.078(7) 0.054(5) 0.089(7) 0.015(5) 0.020(5) 0.022(5)
C24 0.087(7) 0.049(5) 0.070(6) 0.002(4) 0.011(5) 0.011(4)
C25 0.088(7) 0.066(6) 0.075(6) -0.002(5) 0.008(5) 0.018(5)
C26 0.066(6) 0.065(5) 0.080(6) 0.019(5) 0.002(5) 0.025(4)
C27 0.071(6) 0.058(5) 0.085(6) 0.020(5) 0.020(5) 0.024(5)
C28 0.089(7) 0.063(5) 0.076(6) 0.015(5) 0.024(5) 0.032(5)
C29 0.087(7) 0.060(5) 0.075(6) -0.004(5) 0.011(5) 0.020(5)
C30 0.094(8) 0.064(6) 0.066(6) -0.002(5) -0.002(5) 0.012(5)

loop_
_atom_type_symbol
_atom_type_description
_atom_type_scat_dispersion_real
_atom_type_scat_dispersion_imag
_atom_type_scat_source
C C 0.0181 0.0091 'International Tables Vol C Tables 4.2.6.8 and 6.1.1.4'
H H 0.0000 0.0000 'International Tables Vol C Tables 4.2.6.8 and 6.1.1.4'
N N 0.0311 0.0180 'International Tables Vol C Tables 4.2.6.8 and 6.1.1.4'
Cl Cl 0.3639 0.7018 'International Tables Vol C Tables 4.2.6.8 and 6.1.1.4'
Co Co -2.3653 3.6143 'International Tables Vol C Tables 4.2.6.8 and 6.1.1.4'
O O 0.0492 0.0322 'International Tables Vol C Tables 4.2.6.8 and 6.1.1.4'

loop_
_geom_angle_atom_site_label_1
_geom_angle_atom_site_label_2
_geom_angle_atom_site_label_3
_geom_angle
C1 Co1 N11 90.3(3)
C1 Co1 N12 90.7(3)
N11 Co1 N12 94.2(3)
C1 Co1 N14 89.9(3)
N11 Co1 N14 86.5(3)
N12 Co1 N14 179.1(3)
C1 Co1 N13 89.5(3)
N11 Co1 N13 179.2(3)
N12 Co1 N13 86.6(3)
N14 Co1 N13 92.8(3)
C1 Co1 Cl1 178.0(3)
N11 Co1 Cl1 88.3(2)
N12 Co1 Cl1 87.9(2)
N14 Co1 Cl1 91.4(2)
N13 Co1 Cl1 91.9(2)
C8 Co2 N21 90.8(4)
C8 Co2 N22 91.1(3)
N21 Co2 N22 94.4(3)
C8 Co2 N24 88.2(3)
N21 Co2 N24 86.6(3)
N22 Co2 N24 178.7(3)
C8 Co2 N23 90.0(4)
N21 Co2 N23 179.1(3)
N22 Co2 N23 85.7(3)
N24 Co2 N23 93.3(3)
C8 Co2 Cl2 178.6(3)
N21 Co2 Cl2 87.8(2)
N22 Co2 Cl2 88.6(2)
N24 Co2 Cl2 92.1(2)
N23 Co2 Cl2 91.3(2)
O1 C31 H31A 109.5
O1 C31 H31B 109.5
H31A C31 H31B 109.5
O1 C31 H31C 109.5
H31A C31 H31C 109.5
H31B C31 H31C 109.5
C31 O1 H1 109.5
O2 C32 H32A 109.5
O2 C32 H32B 109.5
H32A C32 H32B 109.5
O2 C32 H32C 109.5
H32A C32 H32C 109.5
H32B C32 H32C 109.5
C32 O2 H2 109.2
O3 C33 H33A 109.5
O3 C33 H33B 109.5
H33A C33 H33B 109.5
O3 C33 H33C 109.5
H33A C33 H33C 109.5
H33B C33 H33C 109.5
C33 O3 H3 109.5
O4 C34 H34A 108.7
O4 C34 H34B 108.8
H34A C34 H34B 109.5
O4 C34 H34C 111.0
H34A C34 H34C 109.5
H34B C34 H34C 109.5
C34 O4 H4 109.5
O5A C35A H35A 109.5
O5A C35A H35B 109.5
H35A C35A H35B 109.5
O5A C35A H35C 109.5
H35A C35A H35C 109.5
H35B C35A H35C 109.5
C35A O5A H5A 109.5
O5B C35B H35D 109.1
O5B C35B H35E 110.2
H35D C35B H35E 109.5
O5B C35B H35F 109.1
H35D C35B H35F 109.5
H35E C35B H35F 109.5
C35B O5B H5B 109.5
C11 N11 C20 111.3(7)
C11 N11 Co1 119.5(6)
C20 N11 Co1 107.0(6)
C11 N11 H11 106.0
C20 N11 H11 106.0
Co1 N11 H11 106.0
C14 N12 C13 111.4(7)
C14 N12 Co1 108.5(6)
C13 N12 Co1 119.9(5)
C14 N12 H12 105.3
C13 N12 H12 105.3
Co1 N12 H12 105.3
C16 N13 C15 111.5(7)
C16 N13 Co1 118.2(6)
C15 N13 Co1 106.8(6)
C16 N13 H13 106.6
C15 N13 H13 106.6
Co1 N13 H13 106.6
C19 N14 C18 110.0(7)
C19 N14 Co1 108.0(6)
C18 N14 Co1 119.2(6)
C19 N14 H14 106.3
C18 N14 H14 106.3
Co1 N14 H14 106.3
C30 N21 C21 110.5(8)
C30 N21 Co2 108.5(6)
C21 N21 Co2 119.6(6)
C30 N21 H21 105.7
C21 N21 H21 105.7
Co2 N21 H21 105.7
C23 N22 C24 110.8(7)
C23 N22 Co2 119.0(6)
C24 N22 Co2 108.4(6)
C23 N22 H22 105.9
C24 N22 H22 105.9
Co2 N22 H22 105.9
C25 N23 C26 110.4(8)
C25 N23 Co2 108.2(6)
C26 N23 Co2 118.5(6)
C25 N23 H23 106.3
C26 N23 H23 106.3
Co2 N23 H23 106.3
C29 N24 C28 111.0(7)
C29 N24 Co2 106.4(6)
C28 N24 Co2 118.0(6)
C29 N24 H24 107.0
C28 N24 H24 107.0
Co2 N24 H24 107.0
C2 C1 Co1 178.5(8)
C1 C2 C3 179.9(12)
C4 C3 C2 179.8(13)
C3 C4 C5 176.9(10)
C6 C5 C4 178.0(12)
C5 C6 C7 177.7(11)
C8 C7 C6 178.8(12)
C7 C8 Co2 175.3(8)
N11 C11 C12 111.9(7)
N11 C11 H11A 109.2
C12 C11 H11A 109.2
N11 C11 H11B 109.2
C12 C11 H11B 109.2
H11A C11 H11B 107.9
C11 C12 C13 114.3(8)
C11 C12 H12A 108.7
C13 C12 H12A 108.7
C11 C12 H12B 108.7
C13 C12 H12B 108.7
H12A C12 H12B 107.6
N12 C13 C12 111.5(7)
N12 C13 H13A 109.3
C12 C13 H13A 109.3
N12 C13 H13B 109.3
C12 C13 H13B 109.3
H13A C13 H13B 108.0
N12 C14 C15 107.8(7)
N12 C14 H14A 110.2
C15 C14 H14A 110.2
N12 C14 H14B 110.2
C15 C14 H14B 110.2
H14A C14 H14B 108.5
C14 C15 N13 109.5(8)
C14 C15 H15A 109.8
N13 C15 H15A 109.8
C14 C15 H15B 109.8
N13 C15 H15B 109.8
H15A C15 H15B 108.2
N13 C16 C17 112.4(7)
N13 C16 H16A 109.1
C17 C16 H16A 109.1
N13 C16 H16B 109.1
C17 C16 H16B 109.1
H16A C16 H16B 107.9
C18 C17 C16 114.3(8)
C18 C17 H17A 108.7
C16 C17 H17A 108.7
C18 C17 H17B 108.7
C16 C17 H17B 108.7
H17A C17 H17B 107.6
N14 C18 C17 111.1(8)
N14 C18 H18A 109.4
C17 C18 H18A 109.4
N14 C18 H18B 109.4
C17 C18 H18B 109.4
H18A C18 H18B 108.0
N14 C19 C20 107.5(8)
N14 C19 H19A 110.2
C20 C19 H19A 110.2
N14 C19 H19B 110.2
C20 C19 H19B 110.2
H19A C19 H19B 108.5
N11 C20 C19 107.1(7)
N11 C20 H20A 110.3
C19 C20 H20A 110.3
N11 C20 H20B 110.3
C19 C20 H20B 110.3
H20A C20 H20B 108.5
N21 C21 C22 111.2(8)
N21 C21 H21A 109.4
C22 C21 H21A 109.4
N21 C21 H21B 109.4
C22 C21 H21B 109.4
H21A C21 H21B 108.0
C23 C22 C21 113.4(8)
C23 C22 H22A 108.9
C21 C22 H22A 108.9
C23 C22 H22B 108.9
C21 C22 H22B 108.9
H22A C22 H22B 107.7
N22 C23 C22 111.6(7)
N22 C23 H23A 109.3
C22 C23 H23A 109.3
N22 C23 H23B 109.3
C22 C23 H23B 109.3
H23A C23 H23B 108.0
N22 C24 C25 106.9(7)
N22 C24 H24A 110.3
C25 C24 H24A 110.3
N22 C24 H24B 110.3
C25 C24 H24B 110.3
H24A C24 H24B 108.6
N23 C25 C24 106.9(8)
N23 C25 H25A 110.3
C24 C25 H25A 110.3
N23 C25 H25B 110.3
C24 C25 H25B 110.3
H25A C25 H25B 108.6
N23 C26 C27 110.7(7)
N23 C26 H26A 109.5
C27 C26 H26A 109.5
N23 C26 H26B 109.5
C27 C26 H26B 109.5
H26A C26 H26B 108.1
C28 C27 C26 113.8(8)
C28 C27 H27A 108.8
C26 C27 H27A 108.8
C28 C27 H27B 108.8
C26 C27 H27B 108.8
H27A C27 H27B 107.7
N24 C28 C27 112.4(8)
N24 C28 H28A 109.1
C27 C28 H28A 109.1
N24 C28 H28B 109.1
C27 C28 H28B 109.1
H28A C28 H28B 107.8
N24 C29 C30 109.4(8)
N24 C29 H29A 109.8
C30 C29 H29A 109.8
N24 C29 H29B 109.8
C30 C29 H29B 109.8
H29A C29 H29B 108.2
N21 C30 C29 107.0(8)
N21 C30 H30A 110.3
C29 C30 H30A 110.3
N21 C30 H30B 110.3
C29 C30 H30B 110.3
H30A C30 H30B 108.6

loop_
_geom_bond_atom_site_label_1
_geom_bond_atom_site_label_2
_geom_bond_distance
Co1 C1 1.886(9)
Co1 N11 1.967(7)
Co1 N12 1.970(7)
Co1 N14 1.977(7)
Co1 N13 1.978(8)
Co1 Cl1 2.324(2)
Co2 C8 1.877(9)
Co2 N21 1.957(8)
Co2 N22 1.963(7)
Co2 N24 1.990(8)
Co2 N23 1.993(8)
Co2 Cl2 2.319(2)
C31 O1 1.367(15)
C31 H31A 0.9800
C31 H31B 0.9800
C31 H31C 0.9800
O1 H1 0.8400
C32 O2 1.352(19)
C32 H32A 0.9800
C32 H32B 0.9800
C32 H32C 0.9800
O2 H2 0.8400
C33 O3 1.345(15)
C33 H33A 0.9800
C33 H33B 0.9800
C33 H33C 0.9800
O3 H3 0.8400
C34 O4 1.345(16)
C34 H34A 0.9800
C34 H34B 0.9800
C34 H34C 0.9800
O4 H4 0.8400
C35A O5A 1.349(19)
C35A H35A 0.9800
C35A H35B 0.9800
C35A H35C 0.9800
O5A H5A 0.8400
C35B O5B 1.350(19)
C35B H35D 0.9800
C35B H35E 0.9800
C35B H35F 0.9800
O5B H5B 0.8400
N11 C11 1.478(12)
N11 C20 1.491(11)
N11 H11 1.0000
N12 C14 1.463(11)
N12 C13 1.483(12)
N12 H12 1.0000
N13 C16 1.481(12)
N13 C15 1.487(11)
N13 H13 1.0000
N14 C19 1.475(12)
N14 C18 1.478(12)
N14 H14 1.0000
N21 C30 1.479(12)
N21 C21 1.488(12)
N21 H21 1.0000
N22 C23 1.486(12)
N22 C24 1.486(11)
N22 H22 1.0000
N23 C25 1.479(12)
N23 C26 1.489(11)
N23 H23 1.0000
N24 C29 1.473(12)
N24 C28 1.479(12)
N24 H24 1.0000
C1 C2 1.191(12)
C2 C3 1.356(11)
C3 C4 1.209(12)
C4 C5 1.358(13)
C5 C6 1.209(13)
C6 C7 1.374(12)
C7 C8 1.196(11)
C11 C12 1.498(13)
C11 H11A 0.9900
C11 H11B 0.9900
C12 C13 1.525(13)
C12 H12A 0.9900
C12 H12B 0.9900
C13 H13A 0.9900
C13 H13B 0.9900
C14 C15 1.486(14)
C14 H14A 0.9900
C14 H14B 0.9900
C15 H15A 0.9900
C15 H15B 0.9900
C16 C17 1.518(13)
C16 H16A 0.9900
C16 H16B 0.9900
C17 C18 1.507(13)
C17 H17A 0.9900
C17 H17B 0.9900
C18 H18A 0.9900
C18 H18B 0.9900
C19 C20 1.498(14)
C19 H19A 0.9900
C19 H19B 0.9900
C20 H20A 0.9900
C20 H20B 0.9900
C21 C22 1.524(14)
C21 H21A 0.9900
C21 H21B 0.9900
C22 C23 1.513(14)
C22 H22A 0.9900
C22 H22B 0.9900
C23 H23A 0.9900
C23 H23B 0.9900
C24 C25 1.508(14)
C24 H24A 0.9900
C24 H24B 0.9900
C25 H25A 0.9900
C25 H25B 0.9900
C26 C27 1.545(13)
C26 H26A 0.9900
C26 H26B 0.9900
C27 C28 1.501(14)
C27 H27A 0.9900
C27 H27B 0.9900
C28 H28A 0.9900
C28 H28B 0.9900
C29 C30 1.490(14)
C29 H29A 0.9900
C29 H29B 0.9900
C30 H30A 0.9900
C30 H30B 0.9900

loop_
_geom_torsion_atom_site_label_1
_geom_torsion_atom_site_label_2
_geom_torsion_atom_site_label_3
_geom_torsion_atom_site_label_4
_geom_torsion
C20 N11 C11 C12 179.4(8)
Co1 N11 C11 C12 -54.9(10)
N11 C11 C12 C13 67.9(11)
C14 N12 C13 C12 -178.8(8)
Co1 N12 C13 C12 53.1(10)
C11 C12 C13 N12 -66.9(10)
C13 N12 C14 C15 -172.7(8)
Co1 N12 C14 C15 -38.6(9)
N12 C14 C15 N13 50.6(11)
C16 N13 C15 C14 -167.6(8)
Co1 N13 C15 C14 -37.1(9)
C15 N13 C16 C17 -179.3(8)
Co1 N13 C16 C17 56.4(10)
N13 C16 C17 C18 -66.4(11)
C19 N14 C18 C17 176.7(8)
Co1 N14 C18 C17 -57.8(10)
C16 C17 C18 N14 66.3(10)
C18 N14 C19 C20 170.1(8)
Co1 N14 C19 C20 38.5(8)
C11 N11 C20 C19 174.5(8)
Co1 N11 C20 C19 42.2(8)
N14 C19 C20 N11 -53.5(10)
C30 N21 C21 C22 -178.2(8)
Co2 N21 C21 C22 54.7(10)
N21 C21 C22 C23 -67.7(10)
C24 N22 C23 C22 177.9(8)
Co2 N22 C23 C22 -55.5(9)
C21 C22 C23 N22 68.4(10)
C23 N22 C24 C25 174.0(8)
Co2 N22 C24 C25 41.7(8)
C26 N23 C25 C24 170.5(7)
Co2 N23 C25 C24 39.4(8)
N22 C24 C25 N23 -53.4(10)
C25 N23 C26 C27 177.5(8)
Co2 N23 C26 C27 -57.0(9)
N23 C26 C27 C28 67.4(10)
C29 N24 C28 C27 -179.2(8)
Co2 N24 C28 C27 57.6(9)
C26 C27 C28 N24 -68.2(10)
C28 N24 C29 C30 -168.6(8)
Co2 N24 C29 C30 -39.0(9)
C21 N21 C30 C29 -171.8(8)
Co2 N21 C30 C29 -38.8(9)
N24 C29 C30 N21 52.0(10)
